data_7720495
loop_
_publ_author_name
'Pattnaik, Archana Kumari'
'Behera, Gobinda Chandra'

_publ_section_title
;
 From discrete to polymeric assemblies: exploring supramolecular
 structural diversity in transition metal phosphinates with N-donor
 ligands.
;
_journal_issue 2
_journal_name_full 'Dalton transactions (Cambridge, England : 2003)'
_journal_page_first 694
_journal_page_last 709
_journal_paper_doi 10.1039/d5dt01622c
_journal_volume 55
_journal_year 2026
_chemical_formula_sum 'C84 H98 Co2 N6 O22 P4'
_chemical_formula_weight 1785.42
_space_group_crystal_system triclinic
_space_group_IT_number 2
_space_group_name_Hall '-P 1'
_space_group_name_H-M_alt 'P -1'
_atom_sites_solution_hydrogens mixed
_audit_creation_method SHELXL-2018/3
_audit_update_record
;
2025-09-10 deposited with the CCDC.	2025-12-01 downloaded from the CCDC.
;
_cell_angle_alpha 98.577(4)
_cell_angle_beta 104.184(4)
_cell_angle_gamma 119.379(3)
_cell_formula_units_Z 1
_cell_length_a 13.5255(16)
_cell_length_b 13.5524(15)
_cell_length_c 14.8154(16)
_cell_measurement_reflns_used 9861
_cell_measurement_temperature 100(2)
_cell_measurement_theta_max 28.49
_cell_measurement_theta_min 2.23
_cell_volume 2174.6(4)
_computing_cell_refinement 'Bruker SAINT'
_computing_data_collection 'Bruker APEX2'
_computing_data_reduction 'Bruker SAINT'
_computing_molecular_graphics 'Bruker SHELXTL'
_computing_publication_material 'Bruker SHELXTL'
_computing_structure_refinement 'SHELXL-2018/3 (Sheldrick, 2018)'
_computing_structure_solution 'SHELXT 2018/2 (Sheldrick, 2018)'
_diffrn_ambient_temperature 100(2)
_diffrn_measured_fraction_theta_full 0.990
_diffrn_measured_fraction_theta_max 0.987
_diffrn_measurement_device_type 'Bruker APEX-II CCD'
_diffrn_measurement_method '\f and \w scans'
_diffrn_radiation_type MoK\a
_diffrn_radiation_wavelength 0.71073
_diffrn_reflns_av_R_equivalents 0.0446
_diffrn_reflns_av_unetI/netI 0.0486
_diffrn_reflns_Laue_measured_fraction_full 0.990
_diffrn_reflns_Laue_measured_fraction_max 0.987
_diffrn_reflns_limit_h_max 18
_diffrn_reflns_limit_h_min -18
_diffrn_reflns_limit_k_max 17
_diffrn_reflns_limit_k_min -18
_diffrn_reflns_limit_l_max 19
_diffrn_reflns_limit_l_min -19
_diffrn_reflns_number 32061
_diffrn_reflns_point_group_measured_fraction_full 0.990
_diffrn_reflns_point_group_measured_fraction_max 0.987
_diffrn_reflns_theta_full 25.242
_diffrn_reflns_theta_max 28.512
_diffrn_reflns_theta_min 1.953
_exptl_absorpt_coefficient_mu 0.530
_exptl_absorpt_correction_type none
_exptl_absorpt_process_details
;
 SADABS 2016/2: Krause, L., Herbst-Irmer, R., Sheldrick G.M. & Stalke D.,
 J. Appl. Cryst. 48 (2015) 3-10
;
_exptl_crystal_colour pink
_exptl_crystal_density_diffrn 1.363
_exptl_crystal_description block
_exptl_crystal_F_000 934
_exptl_crystal_size_max 0.25
_exptl_crystal_size_mid 0.11
_exptl_crystal_size_min 0.11
_refine_diff_density_max 0.465
_refine_diff_density_min -0.466
_refine_diff_density_rms 0.058
_refine_ls_extinction_method none
_refine_ls_goodness_of_fit_ref 1.025
_refine_ls_hydrogen_treatment mixed
_refine_ls_matrix_type full
_refine_ls_number_parameters 577
_refine_ls_number_reflns 10882
_refine_ls_number_restraints 0
_refine_ls_restrained_S_all 1.025
_refine_ls_R_factor_all 0.0401
_refine_ls_R_factor_gt 0.0340
_refine_ls_shift/su_max 0.001
_refine_ls_shift/su_mean 0.000
_refine_ls_structure_factor_coef Fsqd
_refine_ls_weighting_details 'w=1/[\s^2^(Fo^2^)+(0.0515P)^2^+0.5944P] where P=(Fo^2^+2Fc^2^)/3'
_refine_ls_weighting_scheme calc
_refine_ls_wR_factor_gt 0.0943
_refine_ls_wR_factor_ref 0.0995
_reflns_Friedel_coverage 0.000
_reflns_number_gt 9575
_reflns_number_total 10882
_reflns_threshold_expression 'I > 2\s(I)'
_cod_data_source_file d5dt01622c2.cif
_cod_data_source_block 1_a_CCDC3
_cod_database_code 7720495
_shelx_shelxl_version_number 2018/3
_shelx_space_group_comment
;
The symmetry employed for this shelxl refinement is uniquely defined
by the following loop, which should always be used as a source of
symmetry information in preference to the above space-group names.
They are only intended as comments.
;

loop_
_space_group_symop_operation_xyz
'x, y, z'
'-x, -y, -z'

loop_
_atom_site_label
_atom_site_type_symbol
_atom_site_fract_x
_atom_site_fract_y
_atom_site_fract_z
_atom_site_U_iso_or_equiv
_atom_site_adp_type
_atom_site_occupancy
_atom_site_site_symmetry_order
_atom_site_calc_flag
_atom_site_refinement_flags_posn
_atom_site_refinement_flags_adp
_atom_site_refinement_flags_occupancy
_atom_site_disorder_assembly
_atom_site_disorder_group
Co1 Co 0.000000 0.000000 0.500000 0.01226(7) Uani 1 2 d S . P . .
O1 O 0.09980(9) 0.07227(9) 0.41206(7) 0.0180(2) Uani 1 1 d . . . . .
H1A H 0.0568(18) 0.0744(17) 0.3652(15) 0.027 Uiso 1 1 d . U . . .
H1B H 0.1559(18) 0.0712(17) 0.4025(14) 0.027 Uiso 1 1 d . U . . .
N1 N 0.66335(10) 0.51730(10) 0.49942(8) 0.0134(2) Uani 1 1 d . . . . .
P1 P 0.30054(3) 0.10119(3) 0.28217(2) 0.01598(8) Uani 1 1 d . . . . .
C1 C 0.18412(12) -0.03385(12) 0.18216(10) 0.0162(3) Uani 1 1 d . . . . .
O2 O 0.11302(9) -0.05888(9) 0.55879(7) 0.0181(2) Uani 1 1 d . . . . .
H2B H 0.1904(19) -0.0146(18) 0.5692(14) 0.027 Uiso 1 1 d . U . . .
H2A H 0.1134(17) -0.0732(17) 0.6116(15) 0.027 Uiso 1 1 d . U . . .
Co2 Co 0.500000 0.500000 0.500000 0.01022(6) Uani 1 2 d S . P . .
N2 N 0.11999(10) 0.16725(10) 0.61930(8) 0.0147(2) Uani 1 1 d . . . . .
P2 P 0.66355(3) 0.38111(3) 0.74432(2) 0.01530(8) Uani 1 1 d . . . . .
C2 C 0.14575(13) -0.14686(13) 0.19028(10) 0.0190(3) Uani 1 1 d . . . . .
H2 H 0.174536 -0.155196 0.252098 0.023 Uiso 1 1 calc R U . . .
C3 C 0.06505(14) -0.24787(13) 0.10764(11) 0.0233(3) Uani 1 1 d . . . . .
H3 H 0.038809 -0.325094 0.113082 0.028 Uiso 1 1 calc R U . . .
N3 N 0.76285(12) 0.87782(11) 1.12333(9) 0.0238(3) Uani 1 1 d . . . . .
O3 O 0.42979(9) 0.43577(9) 0.34641(7) 0.01438(19) Uani 1 1 d . . . . .
H3A H 0.3903(17) 0.4615(16) 0.3149(13) 0.022 Uiso 1 1 d . U . . .
H3B H 0.3907(17) 0.3630(18) 0.3193(13) 0.022 Uiso 1 1 d . U . . .
C4 C 0.02317(14) -0.23550(14) 0.01763(11) 0.0251(3) Uani 1 1 d . . . . .
H4 H -0.031320 -0.304388 -0.038713 0.030 Uiso 1 1 calc R U . . .
O4 O 0.43402(9) 0.32563(9) 0.51089(7) 0.01507(19) Uani 1 1 d . . . . .
H4A H 0.4682(17) 0.3162(16) 0.5619(14) 0.023 Uiso 1 1 d . U . . .
H4B H 0.3962(17) 0.2576(18) 0.4711(14) 0.023 Uiso 1 1 d . U . . .
C5 C 0.06028(15) -0.12321(15) 0.00923(11) 0.0284(4) Uani 1 1 d . . . . .
H5 H 0.030978 -0.115191 -0.052617 0.034 Uiso 1 1 calc R U . . .
O5 O 0.53194(9) 0.29715(9) 0.67632(7) 0.0225(2) Uani 1 1 d . . . . .
C6 C 0.14027(14) -0.02266(14) 0.09132(10) 0.0243(3) Uani 1 1 d . . . . .
H6 H 0.165359 0.054286 0.085659 0.029 Uiso 1 1 calc R U . . .
O6 O 0.71388(9) 0.51279(9) 0.77312(7) 0.0203(2) Uani 1 1 d . . . . .
C7 C 0.44002(13) 0.12614(12) 0.27074(10) 0.0172(3) Uani 1 1 d . . . . .
O7 O 0.28970(10) 0.20172(9) 0.26215(8) 0.0233(2) Uani 1 1 d . . . . .
C8 C 0.50468(14) 0.08406(13) 0.32027(10) 0.0209(3) Uani 1 1 d . . . . .
H8 H 0.478900 0.045030 0.366017 0.025 Uiso 1 1 calc R U . . .
O8 O 0.29632(10) 0.08269(10) 0.37982(7) 0.0220(2) Uani 1 1 d . . . . .
C9 C 0.60656(14) 0.09874(14) 0.30330(11) 0.0247(3) Uani 1 1 d . . . . .
H9 H 0.650307 0.069662 0.337416 0.030 Uiso 1 1 calc R U . . .
O9 O 0.34670(10) 0.06519(10) 0.56741(8) 0.0225(2) Uani 1 1 d . . . . .
H9A H 0.3384(19) 0.0661(19) 0.5111(17) 0.034 Uiso 1 1 d . U . . .
H9B H 0.407(2) 0.134(2) 0.6055(16) 0.034 Uiso 1 1 d . U . . .
C10 C 0.64492(16) 0.15547(16) 0.23697(13) 0.0308(4) Uani 1 1 d . . . . .
H10 H 0.714375 0.164659 0.225025 0.037 Uiso 1 1 calc R U . . .
O10 O 0.11373(10) 0.25114(11) 0.21393(8) 0.0242(2) Uani 1 1 d . . . . .
H10A H 0.164(2) 0.2275(19) 0.2207(15) 0.036 Uiso 1 1 d . U . . .
H10B H 0.152(2) 0.318(2) 0.2136(15) 0.036 Uiso 1 1 d . U . . .
C11 C 0.58169(18) 0.19897(19) 0.18787(14) 0.0384(4) Uani 1 1 d . . . . .
H11 H 0.608183 0.238640 0.142650 0.046 Uiso 1 1 calc R U . . .
O11 O -0.05904(11) 0.08870(10) 0.27268(8) 0.0240(2) Uani 1 1 d . . . . .
H11B H -0.009(2) 0.142(2) 0.2513(15) 0.036 Uiso 1 1 d . U . . .
H11A H -0.112(2) 0.029(2) 0.2269(16) 0.036 Uiso 1 1 d . U . . .
C12 C 0.48049(16) 0.18451(16) 0.20484(12) 0.0294(4) Uani 1 1 d . . . . .
H12 H 0.437648 0.214669 0.171225 0.035 Uiso 1 1 calc R U . . .
C13 C 0.75541(14) 0.35144(14) 0.68991(10) 0.0196(3) Uani 1 1 d . . . . .
C14 C 0.70138(17) 0.24657(15) 0.61302(11) 0.0273(3) Uani 1 1 d . . . . .
H14 H 0.615097 0.192946 0.586311 0.033 Uiso 1 1 calc R U . . .
C15 C 0.7728(2) 0.22009(17) 0.57529(13) 0.0348(4) Uani 1 1 d . . . . .
H15 H 0.735398 0.148977 0.522287 0.042 Uiso 1 1 calc R U . . .
C16 C 0.89790(19) 0.29672(19) 0.61456(13) 0.0361(4) Uani 1 1 d . . . . .
H16 H 0.946784 0.277752 0.589311 0.043 Uiso 1 1 calc R U . . .
C17 C 0.95261(17) 0.40113(19) 0.69059(13) 0.0342(4) Uani 1 1 d . . . . .
H17 H 1.038998 0.453911 0.717188 0.041 Uiso 1 1 calc R U . . .
C19 C 0.68682(12) 0.33849(13) 0.85391(10) 0.0163(3) Uani 1 1 d . . . . .
C18 C 0.88234(14) 0.42926(16) 0.72818(11) 0.0254(3) Uani 1 1 d . . . . .
H18 H 0.920413 0.501558 0.780078 0.031 Uiso 1 1 calc R U . . .
C20 C 0.63157(15) 0.21770(14) 0.84634(12) 0.0238(3) Uani 1 1 d . . . . .
H20 H 0.574576 0.158510 0.784645 0.029 Uiso 1 1 calc R U . . .
C21 C 0.65865(18) 0.18290(17) 0.92752(14) 0.0326(4) Uani 1 1 d . . . . .
H21 H 0.620218 0.100521 0.921447 0.039 Uiso 1 1 calc R U . . .
C22 C 0.74166(17) 0.26865(19) 1.01701(13) 0.0347(4) Uani 1 1 d . . . . .
H22 H 0.761758 0.245257 1.072479 0.042 Uiso 1 1 calc R U . . .
C23 C 0.79602(15) 0.38902(18) 1.02643(12) 0.0318(4) Uani 1 1 d . . . . .
H23 H 0.852130 0.447676 1.088560 0.038 Uiso 1 1 calc R U . . .
C24 C 0.76860(13) 0.42415(15) 0.94511(11) 0.0236(3) Uani 1 1 d . . . . .
H24 H 0.805761 0.506626 0.951918 0.028 Uiso 1 1 calc R U . . .
C25 C 0.23530(13) 0.24143(13) 0.62566(10) 0.0213(3) Uani 1 1 d . . . . .
H25 H 0.259449 0.219621 0.575159 0.026 Uiso 1 1 calc R U . . .
C26 C 0.32032(13) 0.34708(13) 0.70104(11) 0.0219(3) Uani 1 1 d . . . . .
H26 H 0.400147 0.396296 0.701194 0.026 Uiso 1 1 calc R U . . .
C27 C 0.28886(12) 0.38141(12) 0.77690(10) 0.0157(3) Uani 1 1 d . . . . .
C28 C 0.16878(12) 0.30646(13) 0.76948(10) 0.0178(3) Uani 1 1 d . . . . .
H28 H 0.141853 0.327169 0.818253 0.021 Uiso 1 1 calc R U . . .
C29 C 0.08861(12) 0.20177(12) 0.69105(10) 0.0170(3) Uani 1 1 d . . . . .
H29 H 0.007419 0.152029 0.687984 0.020 Uiso 1 1 calc R U . . .
C30 C 0.37572(13) 0.49031(12) 0.86167(10) 0.0177(3) Uani 1 1 d . . . . .
H30 H 0.343942 0.515496 0.903784 0.021 Uiso 1 1 calc R U . . .
C31 C 0.49588(12) 0.55625(12) 0.88367(10) 0.0179(3) Uani 1 1 d . . . . .
H31 H 0.526651 0.530272 0.841028 0.021 Uiso 1 1 calc R U . . .
C32 C 0.58511(12) 0.66522(12) 0.96759(10) 0.0166(3) Uani 1 1 d . . . . .
C33 C 0.55354(13) 0.71688(14) 1.03435(11) 0.0234(3) Uani 1 1 d . . . . .
H33 H 0.470638 0.680628 1.028112 0.028 Uiso 1 1 calc R U . . .
C34 C 0.64454(14) 0.82176(14) 1.10993(12) 0.0268(3) Uani 1 1 d . . . . .
H34 H 0.621402 0.855700 1.154764 0.032 Uiso 1 1 calc R U . . .
C35 C 0.79282(13) 0.82734(14) 1.06038(11) 0.0233(3) Uani 1 1 d . . . . .
H35 H 0.876679 0.864987 1.069368 0.028 Uiso 1 1 calc R U . . .
C36 C 0.70846(13) 0.72277(14) 0.98232(10) 0.0205(3) Uani 1 1 d . . . . .
H36 H 0.734788 0.690731 0.939274 0.025 Uiso 1 1 calc R U . . .
C37 C 0.87943(12) 0.53298(12) 0.50922(10) 0.0146(3) Uani 1 1 d . . . . .
C38 C 0.66185(12) 0.42573(13) 0.44914(11) 0.0214(3) Uani 1 1 d . . . . .
H38 H 0.585002 0.354486 0.409868 0.026 Uiso 1 1 calc R U . . .
C39 C 0.76566(13) 0.42942(13) 0.45138(12) 0.0220(3) Uani 1 1 d . . . . .
H39 H 0.760162 0.362298 0.414028 0.026 Uiso 1 1 calc R U . . .
C40 C 0.88066(12) 0.62874(12) 0.55870(10) 0.0176(3) Uani 1 1 d . . . . .
H40 H 0.956188 0.701880 0.596960 0.021 Uiso 1 1 calc R U . . .
C41 C 0.77195(12) 0.61808(12) 0.55252(10) 0.0156(3) Uani 1 1 d . . . . .
H41 H 0.774556 0.684715 0.587224 0.019 Uiso 1 1 calc R U . . .
C42 C 0.99474(12) 0.54327(12) 0.52027(10) 0.0166(3) Uani 1 1 d . . . . .
H42 H 1.067941 0.617936 0.559662 0.020 Uiso 1 1 calc R U . . .

loop_
_atom_site_aniso_label
_atom_site_aniso_U_11
_atom_site_aniso_U_22
_atom_site_aniso_U_33
_atom_site_aniso_U_23
_atom_site_aniso_U_13
_atom_site_aniso_U_12
Co1 0.01005(12) 0.01238(12) 0.01046(11) 0.00167(9) 0.00323(9) 0.00430(10)
O1 0.0146(5) 0.0212(5) 0.0145(4) 0.0054(4) 0.0060(4) 0.0071(4)
N1 0.0097(5) 0.0148(5) 0.0151(5) 0.0016(4) 0.0037(4) 0.0075(4)
P1 0.01896(17) 0.01404(16) 0.01216(15) 0.00098(12) 0.00411(12) 0.00877(14)
C1 0.0170(6) 0.0156(6) 0.0138(6) 0.0023(5) 0.0054(5) 0.0081(5)
O2 0.0153(5) 0.0200(5) 0.0170(5) 0.0058(4) 0.0047(4) 0.0090(4)
Co2 0.00754(11) 0.01159(12) 0.01199(12) 0.00206(9) 0.00329(8) 0.00618(9)
N2 0.0128(5) 0.0159(5) 0.0133(5) 0.0028(4) 0.0042(4) 0.0071(4)
P2 0.01520(16) 0.01574(17) 0.01413(16) 0.00401(13) 0.00222(12) 0.00958(14)
C2 0.0207(7) 0.0187(7) 0.0181(6) 0.0063(5) 0.0082(5) 0.0107(6)
C3 0.0238(7) 0.0144(6) 0.0271(7) 0.0033(6) 0.0099(6) 0.0079(6)
N3 0.0208(6) 0.0192(6) 0.0199(6) 0.0012(5) 0.0011(5) 0.0074(5)
O3 0.0141(4) 0.0137(5) 0.0141(4) 0.0023(4) 0.0028(3) 0.0084(4)
C4 0.0201(7) 0.0204(7) 0.0209(7) -0.0034(6) 0.0058(5) 0.0052(6)
O4 0.0153(4) 0.0129(5) 0.0140(4) 0.0024(4) 0.0025(3) 0.0075(4)
C5 0.0301(8) 0.0275(8) 0.0158(7) 0.0037(6) 0.0031(6) 0.0110(7)
O5 0.0170(5) 0.0225(5) 0.0203(5) 0.0047(4) -0.0009(4) 0.0097(4)
C6 0.0290(8) 0.0186(7) 0.0160(6) 0.0049(5) 0.0035(6) 0.0091(6)
O6 0.0219(5) 0.0172(5) 0.0225(5) 0.0060(4) 0.0053(4) 0.0126(4)
C7 0.0197(6) 0.0143(6) 0.0144(6) 0.0019(5) 0.0054(5) 0.0083(5)
O7 0.0243(5) 0.0162(5) 0.0253(5) 0.0012(4) 0.0043(4) 0.0120(4)
C8 0.0246(7) 0.0176(7) 0.0185(6) 0.0054(5) 0.0060(5) 0.0112(6)
O8 0.0243(5) 0.0261(5) 0.0124(4) 0.0023(4) 0.0062(4) 0.0129(4)
C9 0.0248(7) 0.0243(8) 0.0246(7) 0.0060(6) 0.0054(6) 0.0153(6)
O9 0.0195(5) 0.0201(5) 0.0210(5) 0.0086(4) 0.0043(4) 0.0070(4)
C10 0.0271(8) 0.0373(9) 0.0339(9) 0.0123(7) 0.0148(7) 0.0200(7)
O10 0.0175(5) 0.0213(5) 0.0242(5) 0.0061(4) 0.0022(4) 0.0069(4)
C11 0.0427(10) 0.0564(12) 0.0410(10) 0.0335(9) 0.0290(8) 0.0333(10)
O11 0.0240(5) 0.0190(5) 0.0141(5) 0.0009(4) 0.0025(4) 0.0049(4)
C12 0.0339(9) 0.0402(9) 0.0305(8) 0.0236(7) 0.0177(7) 0.0257(8)
C13 0.0263(7) 0.0261(7) 0.0147(6) 0.0101(5) 0.0080(5) 0.0188(6)
C14 0.0411(9) 0.0285(8) 0.0199(7) 0.0081(6) 0.0107(6) 0.0245(7)
C15 0.0623(12) 0.0416(10) 0.0245(8) 0.0150(7) 0.0209(8) 0.0415(10)
C16 0.0610(12) 0.0610(12) 0.0318(9) 0.0316(9) 0.0324(9) 0.0532(11)
C17 0.0339(9) 0.0581(12) 0.0327(9) 0.0271(8) 0.0198(7) 0.0337(9)
C19 0.0164(6) 0.0210(7) 0.0168(6) 0.0071(5) 0.0072(5) 0.0130(5)
C18 0.0266(8) 0.0354(9) 0.0204(7) 0.0118(6) 0.0102(6) 0.0198(7)
C20 0.0292(8) 0.0222(7) 0.0266(7) 0.0095(6) 0.0141(6) 0.0164(6)
C21 0.0459(10) 0.0363(9) 0.0437(10) 0.0272(8) 0.0309(8) 0.0316(9)
C22 0.0430(10) 0.0643(13) 0.0297(8) 0.0318(9) 0.0251(8) 0.0421(10)
C23 0.0277(8) 0.0516(11) 0.0169(7) 0.0112(7) 0.0073(6) 0.0228(8)
C24 0.0190(7) 0.0274(8) 0.0194(7) 0.0054(6) 0.0054(5) 0.0106(6)
C25 0.0153(6) 0.0219(7) 0.0178(6) -0.0010(5) 0.0082(5) 0.0052(6)
C26 0.0132(6) 0.0213(7) 0.0203(7) -0.0010(5) 0.0077(5) 0.0033(5)
C27 0.0140(6) 0.0149(6) 0.0152(6) 0.0022(5) 0.0037(5) 0.0073(5)
C28 0.0159(6) 0.0183(7) 0.0186(6) 0.0016(5) 0.0086(5) 0.0091(5)
C29 0.0123(6) 0.0166(6) 0.0201(6) 0.0035(5) 0.0074(5) 0.0067(5)
C30 0.0181(6) 0.0160(6) 0.0158(6) 0.0003(5) 0.0060(5) 0.0085(5)
C31 0.0184(6) 0.0168(6) 0.0148(6) 0.0010(5) 0.0050(5) 0.0089(5)
C32 0.0165(6) 0.0153(6) 0.0143(6) 0.0037(5) 0.0029(5) 0.0077(5)
C33 0.0170(7) 0.0211(7) 0.0220(7) -0.0020(6) 0.0043(5) 0.0072(6)
C34 0.0234(7) 0.0237(8) 0.0229(7) -0.0036(6) 0.0050(6) 0.0105(6)
C35 0.0161(6) 0.0218(7) 0.0216(7) 0.0054(6) 0.0024(5) 0.0059(6)
C36 0.0180(7) 0.0221(7) 0.0180(6) 0.0040(5) 0.0052(5) 0.0100(6)
C37 0.0126(6) 0.0175(6) 0.0180(6) 0.0062(5) 0.0081(5) 0.0100(5)
C38 0.0117(6) 0.0159(7) 0.0287(7) -0.0045(5) 0.0044(5) 0.0065(5)
C39 0.0146(6) 0.0174(7) 0.0315(8) -0.0024(6) 0.0080(5) 0.0100(6)
C40 0.0095(6) 0.0150(6) 0.0230(7) -0.0003(5) 0.0038(5) 0.0058(5)
C41 0.0116(6) 0.0141(6) 0.0194(6) 0.0005(5) 0.0043(5) 0.0078(5)
C42 0.0109(6) 0.0187(6) 0.0223(6) 0.0065(5) 0.0080(5) 0.0088(5)

loop_
_atom_type_symbol
_atom_type_description
_atom_type_scat_dispersion_real
_atom_type_scat_dispersion_imag
_atom_type_scat_source
C C 0.0033 0.0016 'International Tables Vol C Tables 4.2.6.8 and 6.1.1.4'
H H 0.0000 0.0000 'International Tables Vol C Tables 4.2.6.8 and 6.1.1.4'
Co Co 0.3494 0.9721 'International Tables Vol C Tables 4.2.6.8 and 6.1.1.4'
N N 0.0061 0.0033 'International Tables Vol C Tables 4.2.6.8 and 6.1.1.4'
O O 0.0106 0.0060 'International Tables Vol C Tables 4.2.6.8 and 6.1.1.4'
P P 0.1023 0.0942 'International Tables Vol C Tables 4.2.6.8 and 6.1.1.4'

loop_
_geom_angle_atom_site_label_1
_geom_angle_atom_site_label_2
_geom_angle_atom_site_label_3
_geom_angle
_geom_angle_site_symmetry_1
_geom_angle_site_symmetry_3
_geom_angle_publ_flag
O1 Co1 O1 180.00(3) 2_556 . ?
O1 Co1 O2 91.82(4) 2_556 2_556 ?
O1 Co1 O2 88.18(4) . 2_556 ?
O1 Co1 O2 88.18(4) 2_556 . ?
O1 Co1 O2 91.82(4) . . ?
O2 Co1 O2 180.0 2_556 . ?
O1 Co1 N2 90.72(4) 2_556 2_556 ?
O1 Co1 N2 89.28(4) . 2_556 ?
O2 Co1 N2 89.31(4) 2_556 2_556 ?
O2 Co1 N2 90.69(4) . 2_556 ?
O1 Co1 N2 89.28(4) 2_556 . ?
O1 Co1 N2 90.72(4) . . ?
O2 Co1 N2 90.69(4) 2_556 . ?
O2 Co1 N2 89.31(4) . . ?
N2 Co1 N2 180.0 2_556 . ?
C41 N1 C38 117.80(12) . . ?
C41 N1 Co2 121.25(9) . . ?
C38 N1 Co2 120.88(9) . . ?
O7 P1 O8 116.03(7) . . ?
O7 P1 C1 108.29(6) . . ?
O8 P1 C1 110.67(6) . . ?
O7 P1 C7 107.65(7) . . ?
O8 P1 C7 110.28(6) . . ?
C1 P1 C7 103.09(7) . . ?
C2 C1 C6 119.57(12) . . ?
C2 C1 P1 122.47(10) . . ?
C6 C1 P1 117.68(11) . . ?
O3 Co2 O3 180.00(2) . 2_666 ?
O3 Co2 N1 91.02(4) . 2_666 ?
O3 Co2 N1 88.98(4) 2_666 2_666 ?
O3 Co2 N1 88.98(4) . . ?
O3 Co2 N1 91.02(4) 2_666 . ?
N1 Co2 N1 180.00(6) 2_666 . ?
O3 Co2 O4 92.39(4) . . ?
O3 Co2 O4 87.60(4) 2_666 . ?
N1 Co2 O4 90.50(4) 2_666 . ?
N1 Co2 O4 89.50(4) . . ?
O3 Co2 O4 87.61(4) . 2_666 ?
O3 Co2 O4 92.39(4) 2_666 2_666 ?
N1 Co2 O4 89.50(4) 2_666 2_666 ?
N1 Co2 O4 90.50(4) . 2_666 ?
O4 Co2 O4 180.0 . 2_666 ?
C29 N2 C25 116.40(12) . . ?
C29 N2 Co1 124.14(9) . . ?
C25 N2 Co1 119.43(9) . . ?
O6 P2 O5 117.25(6) . . ?
O6 P2 C13 109.94(7) . . ?
O5 P2 C13 108.08(7) . . ?
O6 P2 C19 109.40(6) . . ?
O5 P2 C19 109.10(6) . . ?
C13 P2 C19 101.97(6) . . ?
C1 C2 C3 119.96(13) . . ?
C4 C3 C2 119.91(14) . . ?
C35 N3 C34 116.83(13) . . ?
C3 C4 C5 120.39(13) . . ?
C6 C5 C4 119.81(14) . . ?
C5 C6 C1 120.34(14) . . ?
C8 C7 C12 118.83(14) . . ?
C8 C7 P1 122.94(11) . . ?
C12 C7 P1 118.13(12) . . ?
C9 C8 C7 120.30(14) . . ?
C10 C9 C8 120.33(15) . . ?
C9 C10 C11 119.80(16) . . ?
C12 C11 C10 119.86(16) . . ?
C11 C12 C7 120.86(15) . . ?
C14 C13 C18 119.04(15) . . ?
C14 C13 P2 120.35(12) . . ?
C18 C13 P2 120.48(12) . . ?
C15 C14 C13 120.36(17) . . ?
C16 C15 C14 120.03(17) . . ?
C15 C16 C17 120.19(17) . . ?
C16 C17 C18 120.36(18) . . ?
C24 C19 C20 118.81(13) . . ?
C24 C19 P2 120.98(11) . . ?
C20 C19 P2 119.91(11) . . ?
C17 C18 C13 120.01(17) . . ?
C21 C20 C19 121.05(15) . . ?
C22 C21 C20 119.56(16) . . ?
C21 C22 C23 120.28(15) . . ?
C22 C23 C24 120.24(16) . . ?
C19 C24 C23 120.04(16) . . ?
N2 C25 C26 123.90(13) . . ?
C25 C26 C27 119.76(13) . . ?
C26 C27 C28 116.58(12) . . ?
C26 C27 C30 122.95(13) . . ?
C28 C27 C30 120.47(13) . . ?
C29 C28 C27 120.10(13) . . ?
N2 C29 C28 123.22(13) . . ?
C31 C30 C27 124.65(14) . . ?
C30 C31 C32 126.08(14) . . ?
C36 C32 C33 116.97(13) . . ?
C36 C32 C31 119.38(13) . . ?
C33 C32 C31 123.64(13) . . ?
C34 C33 C32 119.25(14) . . ?
N3 C34 C33 123.75(15) . . ?
N3 C35 C36 123.68(14) . . ?
C35 C36 C32 119.51(15) . . ?
C40 C37 C39 117.30(13) . . ?
C40 C37 C42 119.52(12) . . ?
C39 C37 C42 123.18(13) . . ?
N1 C38 C39 123.34(13) . . ?
C38 C39 C37 119.19(13) . . ?
C37 C40 C41 120.01(12) . . ?
N1 C41 C40 122.30(13) . . ?
C42 C42 C37 125.14(16) 2_766 . ?

loop_
_geom_bond_atom_site_label_1
_geom_bond_atom_site_label_2
_geom_bond_distance
_geom_bond_site_symmetry_2
_geom_bond_publ_flag
Co1 O1 2.1032(10) 2_556 ?
Co1 O1 2.1033(10) . ?
Co1 O2 2.1175(11) 2_556 ?
Co1 O2 2.1175(11) . ?
Co1 N2 2.1646(11) 2_556 ?
Co1 N2 2.1646(11) . ?
N1 C41 1.3367(16) . ?
N1 C38 1.3370(18) . ?
N1 Co2 2.1067(11) . ?
P1 O7 1.5036(11) . ?
P1 O8 1.5145(11) . ?
P1 C1 1.8013(14) . ?
P1 C7 1.8028(16) . ?
C1 C2 1.391(2) . ?
C1 C6 1.3943(19) . ?
Co2 O3 2.0921(10) . ?
Co2 O3 2.0921(10) 2_666 ?
Co2 O4 2.1265(10) . ?
Co2 O4 2.1265(10) 2_666 ?
N2 C29 1.3404(18) . ?
N2 C25 1.3465(18) . ?
P2 O6 1.5062(11) . ?
P2 O5 1.5068(10) . ?
P2 C13 1.7999(16) . ?
P2 C19 1.8102(14) . ?
C2 C3 1.394(2) . ?
C3 C4 1.385(2) . ?
N3 C35 1.330(2) . ?
N3 C34 1.336(2) . ?
C4 C5 1.386(2) . ?
C5 C6 1.386(2) . ?
C7 C8 1.389(2) . ?
C7 C12 1.395(2) . ?
C8 C9 1.385(2) . ?
C9 C10 1.382(2) . ?
C10 C11 1.388(3) . ?
C11 C12 1.377(3) . ?
C13 C14 1.393(2) . ?
C13 C18 1.396(2) . ?
C14 C15 1.385(3) . ?
C15 C16 1.376(3) . ?
C16 C17 1.381(3) . ?
C17 C18 1.382(2) . ?
C19 C24 1.392(2) . ?
C19 C20 1.398(2) . ?
C20 C21 1.388(2) . ?
C21 C22 1.378(3) . ?
C22 C23 1.388(3) . ?
C23 C24 1.393(2) . ?
C25 C26 1.3776(19) . ?
C26 C27 1.390(2) . ?
C27 C28 1.3936(19) . ?
C27 C30 1.4691(18) . ?
C28 C29 1.3857(19) . ?
C30 C31 1.332(2) . ?
C31 C32 1.4668(18) . ?
C32 C36 1.391(2) . ?
C32 C33 1.394(2) . ?
C33 C34 1.387(2) . ?
C35 C36 1.388(2) . ?
C37 C40 1.382(2) . ?
C37 C39 1.3957(19) . ?
C37 C42 1.4606(18) . ?
C38 C39 1.372(2) . ?
C40 C41 1.3831(19) . ?
C42 C42 1.324(3) 2_766 ?
